data_4061133
loop_
_publ_author_name
'Junpei Kuwabara'
'Daisuke Takeuchi'
'Kohtaro Osakada'

_publ_section_title
;
Preparation and Properties of Cp2Zr(\m-N=CAr2)2PdCl(Me), New Zr/Pd
Heterobimetallic Complexes with Bridging Alkylideneamido Ligands 
;
_journal_name_full Organometallics
_journal_page_first 5092
_journal_paper_doi 10.1021/om0495269
_journal_volume 23
_journal_year 2004
_chemical_formula_moiety 'C27 H25 Cl N2 Pd '
_chemical_formula_sum 'C27 H25 Cl N2 Pd'
_chemical_formula_weight 519.36
_space_group_IT_number 14
_symmetry_cell_setting monoclinic
_symmetry_space_group_name_Hall '-P 2yn'
_symmetry_space_group_name_H-M 'P 1 21/n 1'
_cell_angle_alpha 90
_cell_angle_beta 104.430(10)
_cell_angle_gamma 90
_cell_formula_units_Z 4
_cell_length_a 12.602(8)
_cell_length_b 13.727(8)
_cell_length_c 13.601(8)
_cell_measurement_temperature 113.1
_cell_volume 2278.7(24)
_exptl_crystal_density_diffrn 1.514
_cod_original_sg_symbol_H-M 'P 21/n'
_cod_original_formula_sum 'C27 H25 Cl N2 Pd '
_cod_database_code 4061133

loop_
_symmetry_equiv_pos_as_xyz
x,y,z
-x,-y,-z
-x+1/2,y+1/2,-z+1/2
x+1/2,-y+1/2,z+1/2

loop_
_atom_site_label
_atom_site_type_symbol
_atom_site_fract_x
_atom_site_fract_y
_atom_site_fract_z
_atom_site_U_iso_or_equiv
_atom_site_adp_type
_atom_site_occupancy
_atom_site_symmetry_multiplicity
_atom_site_calc_flag
_atom_site_refinement_flags
_atom_site_disorder_assembly
_atom_site_disorder_group
Pd(1) Pd 0.15347(4) 0.41491(4) 0.57517(3) 0.02218(12) Uani 1.00 1 d . . .
Cl(1) Cl 0.16438(12) 0.59241(11) 0.56377(11) 0.0256(4) Uani 1.00 1 d . . .
N(1) N 0.2682(4) 0.4023(4) 0.4967(4) 0.0234(13) Uani 1.00 1 d . . .
N(2) N 0.0283(4) 0.4206(4) 0.6425(4) 0.0211(12) Uani 1.00 1 d . . .
C(1) C 0.1364(6) 0.2672(5) 0.5767(5) 0.034(2) Uani 1.00 1 d . . .
C(2) C 0.3626(5) 0.3611(4) 0.5043(4) 0.021(2) Uani 1.00 1 d . . .
C(3) C 0.4209(5) 0.3095(4) 0.5973(5) 0.023(2) Uani 1.00 1 d . . .
C(4) C 0.4008(5) 0.3270(5) 0.6915(5) 0.026(2) Uani 1.00 1 d . . .
C(5) C 0.4522(6) 0.2717(5) 0.7754(5) 0.032(2) Uani 1.00 1 d . . .
C(6) C 0.5256(6) 0.1993(5) 0.7669(5) 0.031(2) Uani 1.00 1 d . . .
C(7) C 0.5502(6) 0.1833(5) 0.6749(5) 0.033(2) Uani 1.00 1 d . . .
C(8) C 0.4986(5) 0.2371(5) 0.5901(5) 0.027(2) Uani 1.00 1 d . . .
C(9) C 0.4088(5) 0.3644(4) 0.4139(5) 0.023(2) Uani 1.00 1 d . . .
C(10) C 0.5144(5) 0.3985(4) 0.4195(5) 0.024(2) Uani 1.00 1 d . . .
C(11) C 0.5503(5) 0.4082(5) 0.3282(6) 0.033(2) Uani 1.00 1 d . . .
C(12) C 0.4827(6) 0.3813(6) 0.2387(5) 0.037(2) Uani 1.00 1 d . . .
C(13) C 0.3795(6) 0.3435(5) 0.2330(5) 0.031(2) Uani 1.00 1 d . . .
C(14) C 0.3424(5) 0.3367(5) 0.3204(5) 0.027(2) Uani 1.00 1 d . . .
C(15) C 0.0265(5) 0.4202(5) 0.7352(4) 0.022(1) Uani 1.00 1 d . . .
C(16) C 0.1348(5) 0.4225(5) 0.8133(4) 0.022(2) Uani 1.00 1 d . . .
C(17) C 0.2012(5) 0.5034(5) 0.8209(5) 0.027(2) Uani 1.00 1 d . . .
C(18) C 0.3018(5) 0.5065(5) 0.8908(5) 0.028(2) Uani 1.00 1 d . . .
C(19) C 0.3364(6) 0.4263(6) 0.9521(5) 0.034(2) Uani 1.00 1 d . . .
C(20) C 0.2727(6) 0.3442(5) 0.9436(5) 0.033(2) Uani 1.00 1 d . . .
C(21) C 0.1700(6) 0.3427(5) 0.8753(5) 0.032(2) Uani 1.00 1 d . . .
C(22) C -0.0768(5) 0.4188(4) 0.7714(4) 0.022(2) Uani 1.00 1 d . . .
C(23) C -0.0721(5) 0.4309(5) 0.8742(5) 0.027(2) Uani 1.00 1 d . . .
C(24) C -0.1676(5) 0.4302(5) 0.9087(5) 0.028(2) Uani 1.00 1 d . . .
C(25) C -0.2684(5) 0.4185(5) 0.8410(5) 0.028(2) Uani 1.00 1 d . . .
C(26) C -0.2745(5) 0.4065(5) 0.7380(5) 0.029(2) Uani 1.00 1 d . . .
C(27) C -0.1789(5) 0.4069(5) 0.7042(5) 0.027(2) Uani 1.00 1 d . . .
H(1) H 0.0653(6) 0.2489(5) 0.5386(5) 0.040(2) Uiso 1.00 1 c . . .
H(2) H 0.1899(6) 0.2383(5) 0.5476(5) 0.040(2) Uiso 1.00 1 c . . .
H(3) H 0.1470(6) 0.2457(5) 0.6448(5) 0.040(2) Uiso 1.00 1 c . . .
H(4) H 0.3502(5) 0.3764(5) 0.6982(5) 0.031(2) Uiso 1.00 1 c . . .
H(5) H 0.4376(6) 0.2838(5) 0.8396(5) 0.038(2) Uiso 1.00 1 c . . .
H(6) H 0.5591(6) 0.1605(5) 0.8240(5) 0.037(2) Uiso 1.00 1 c . . .
H(7) H 0.6030(6) 0.1355(5) 0.6697(5) 0.039(2) Uiso 1.00 1 c . . .
H(8) H 0.5149(5) 0.2250(5) 0.5266(5) 0.033(2) Uiso 1.00 1 c . . .
H(9) H 0.5617(5) 0.4152(4) 0.4833(5) 0.028(2) Uiso 1.00 1 c . . .
H(10) H 0.6210(5) 0.4335(5) 0.3303(6) 0.041(2) Uiso 1.00 1 c . . .
H(11) H 0.5068(6) 0.3883(6) 0.1783(5) 0.048(3) Uiso 1.00 1 c . . .
H(12) H 0.3344(6) 0.3225(5) 0.1698(5) 0.037(2) Uiso 1.00 1 c . . .
H(13) H 0.2708(5) 0.3127(5) 0.3167(5) 0.033(2) Uiso 1.00 1 c . . .
H(14) H 0.1764(5) 0.5580(5) 0.7785(5) 0.033(2) Uiso 1.00 1 c . . .
H(15) H 0.3470(5) 0.5626(5) 0.8967(5) 0.034(2) Uiso 1.00 1 c . . .
H(16) H 0.4056(6) 0.4274(6) 1.0001(5) 0.039(2) Uiso 1.00 1 c . . .
H(17) H 0.2983(6) 0.2888(5) 0.9845(5) 0.038(2) Uiso 1.00 1 c . . .
H(18) H 0.1236(6) 0.2875(5) 0.8715(5) 0.039(2) Uiso 1.00 1 c . . .
H(19) H -0.0030(5) 0.4396(5) 0.9212(5) 0.033(2) Uiso 1.00 1 c . . .
H(20) H -0.1632(5) 0.4375(5) 0.9791(5) 0.035(2) Uiso 1.00 1 c . . .
H(21) H -0.3335(5) 0.4186(5) 0.8643(5) 0.035(2) Uiso 1.00 1 c . . .
H(22) H -0.3437(5) 0.3983(5) 0.6912(5) 0.036(2) Uiso 1.00 1 c . . .
H(23) H -0.1835(5) 0.3994(5) 0.6338(5) 0.034(2) Uiso 1.00 1 c . . .
H(24) H 0.2470(4) 0.4377(4) 0.4349(4) 0.028(2) Uiso 1.00 1 c . . .
H(25) H -0.0422(4) 0.4236(4) 0.5967(4) 0.026(2) Uiso 1.00 1 c . . .

loop_
_atom_site_aniso_label
_atom_site_aniso_U_11
_atom_site_aniso_U_22
_atom_site_aniso_U_33
_atom_site_aniso_U_12
_atom_site_aniso_U_13
_atom_site_aniso_U_23
Pd(1) 0.0194(2) 0.0245(2) 0.0236(3) 0.0000(2) 0.0074(2) 0.0009(2)
Cl(1) 0.0256(7) 0.0255(7) 0.0247(8) 0.0011(7) 0.0042(6) -0.0009(6)
N(1) 0.023(3) 0.029(3) 0.019(3) 0.002(2) 0.005(2) 0.002(2)
N(2) 0.017(2) 0.026(3) 0.022(3) 0.002(2) 0.007(2) -0.001(2)
C(1) 0.028(4) 0.042(4) 0.031(4) -0.008(3) 0.008(3) 0.011(3)
C(2) 0.020(3) 0.020(3) 0.024(3) -0.003(2) 0.008(3) -0.003(2)
C(3) 0.019(3) 0.019(3) 0.029(3) -0.004(2) 0.003(3) -0.002(3)
C(4) 0.018(3) 0.031(4) 0.030(3) 0.004(3) 0.005(3) 0.001(3)
C(5) 0.029(4) 0.043(4) 0.023(3) -0.008(3) 0.005(3) 0.000(3)
C(6) 0.027(4) 0.033(4) 0.033(4) -0.002(3) 0.005(3) 0.009(3)
C(7) 0.030(4) 0.020(3) 0.047(4) -0.000(3) 0.007(3) -0.002(3)
C(8) 0.026(3) 0.025(3) 0.032(3) -0.000(3) 0.009(3) -0.005(3)
C(9) 0.024(3) 0.020(3) 0.029(3) -0.000(2) 0.011(3) -0.002(2)
C(10) 0.020(3) 0.022(3) 0.029(3) 0.001(2) 0.005(3) -0.004(3)
C(11) 0.022(3) 0.022(3) 0.058(5) 0.004(3) 0.016(3) -0.001(3)
C(12) 0.042(4) 0.044(4) 0.033(4) 0.020(3) 0.025(4) 0.017(3)
C(13) 0.036(4) 0.032(4) 0.025(3) 0.000(3) 0.006(3) -0.003(3)
C(14) 0.023(3) 0.028(3) 0.032(4) -0.000(3) 0.008(3) 0.001(3)
C(15) 0.025(3) 0.020(3) 0.021(3) -0.003(3) 0.008(2) 0.003(3)
C(16) 0.023(3) 0.025(3) 0.019(3) 0.003(3) 0.009(2) -0.001(3)
C(17) 0.025(3) 0.026(3) 0.030(4) 0.001(3) 0.006(3) -0.000(3)
C(18) 0.022(3) 0.036(4) 0.026(3) -0.003(3) 0.007(3) -0.004(3)
C(19) 0.031(4) 0.047(5) 0.020(3) 0.002(3) 0.002(3) -0.004(3)
C(20) 0.039(4) 0.025(3) 0.032(4) 0.009(3) 0.003(3) 0.002(3)
C(21) 0.040(4) 0.022(3) 0.034(4) 0.000(3) 0.010(3) 0.001(3)
C(22) 0.025(3) 0.017(3) 0.026(3) -0.000(3) 0.011(3) -0.001(3)
C(23) 0.027(3) 0.025(3) 0.031(3) -0.001(3) 0.011(3) -0.004(3)
C(24) 0.029(4) 0.033(4) 0.025(3) -0.001(3) 0.012(3) -0.004(3)
C(25) 0.025(3) 0.028(3) 0.036(4) 0.001(3) 0.013(3) 0.003(3)
C(26) 0.022(3) 0.030(4) 0.037(4) 0.000(3) 0.010(3) 0.002(3)
C(27) 0.029(3) 0.024(3) 0.032(3) -0.005(3) 0.015(3) -0.001(3)

loop_
_geom_bond_atom_site_label_1
_geom_bond_atom_site_label_2
_geom_bond_distance
_geom_bond_publ_flag
_geom_bond_site_symmetry_1
_geom_bond_site_symmetry_2
Pd(1) Cl(1) 2.447(2) yes . .
Pd(1) N(1) 2.007(6) yes . .
Pd(1) N(2) 2.013(5) yes . .
Pd(1) C(1) 2.039(7) yes . .
N(1) C(2) 1.298(8) yes . .
N(1) H(24) 0.950(7) no . .
N(2) C(15) 1.267(8) yes . .
N(2) H(25) 0.950(6) no . .
C(1) H(1) 0.950(9) no . .
C(1) H(2) 0.95(1) no . .
C(1) H(3) 0.950(9) no . .
C(2) C(3) 1.476(8) no . .
C(2) C(9) 1.49(1) no . .
C(3) C(4) 1.387(9) no . .
C(3) C(8) 1.416(9) no . .
C(4) C(5) 1.390(9) no . .
C(4) H(4) 0.950(9) no . .
C(5) C(6) 1.38(1) no . .
C(5) H(5) 0.95(1) no . .
C(6) C(7) 1.38(1) no . .
C(6) H(6) 0.950(9) no . .
C(7) C(8) 1.388(9) no . .
C(7) H(7) 0.95(1) no . .
C(8) H(8) 0.95(1) no . .
C(9) C(10) 1.394(9) no . .
C(9) C(14) 1.390(8) no . .
C(10) C(11) 1.43(1) no . .
C(10) H(9) 0.950(8) no . .
C(11) C(12) 1.352(9) no . .
C(11) H(10) 0.95(1) no . .
C(12) C(13) 1.38(1) no . .
C(12) H(11) 0.95(1) no . .
C(13) C(14) 1.38(1) no . .
C(13) H(12) 0.950(9) no . .
C(14) H(13) 0.950(9) no . .
C(15) C(16) 1.506(7) no . .
C(15) C(22) 1.503(9) no . .
C(16) C(17) 1.379(9) no . .
C(16) C(21) 1.387(9) no . .
C(17) C(18) 1.382(8) no . .
C(17) H(14) 0.950(9) no . .
C(18) C(19) 1.39(1) no . .
C(18) H(15) 0.95(1) no . .
C(19) C(20) 1.37(1) no . .
C(19) H(16) 0.950(9) no . .
C(20) C(21) 1.393(9) no . .
C(20) H(17) 0.950(9) no . .
C(21) H(18) 0.95(1) no . .
C(22) C(23) 1.395(9) no . .
C(22) C(27) 1.389(8) no . .
C(23) C(24) 1.40(1) no . .
C(23) H(19) 0.950(8) no . .
C(24) C(25) 1.379(8) no . .
C(24) H(20) 0.950(9) no . .
C(25) C(26) 1.394(9) no . .
C(25) H(21) 0.95(1) no . .
C(26) C(27) 1.39(1) no . .
C(26) H(22) 0.950(8) no . .
C(27) H(23) 0.95(1) no . .
